data_2241580
loop_
_publ_author_name
'Carmona-Negr\'on, Jos\'e A.'
'C\'adiz, Mayra E.'
'Moore, Curtis E.'
'Rheingold, Arnold L.'
'Mel\'endez, Enrique'

_publ_section_title
;
 New platinum(II) complexes with benzothiazole ligands
;
_journal_issue 3
_journal_name_full 'Acta Crystallographica Section E'
_journal_page_first 412
_journal_page_last 416
_journal_paper_doi 10.1107/S2056989016002826
_journal_volume 72
_journal_year 2016
_chemical_formula_iupac '(C8 H20 N) [Pt Br3 (C8 H6 N2 O2 S)]'
_chemical_formula_moiety 'C8 H20 N +, C8 H6 Br3 N2 O2 Pt S -'
_chemical_formula_sum 'C16 H26 Br3 N3 O2 Pt S'
_chemical_formula_weight 759.28
_chemical_name_systematic
;
Tetraethylammonium
tribromido(2-methyl-5-nitro-1,3-benzothiazole-\k<i>N</i>)platinate(II)
;
_space_group_crystal_system monoclinic
_space_group_IT_number 14
_space_group_name_Hall '-P 2yn'
_space_group_name_H-M_alt 'P 1 21/n 1'
_symmetry_space_group_name_Hall '-P 2yn'
_symmetry_space_group_name_H-M 'P 1 21/n 1'
_atom_sites_solution_hydrogens geom
_audit_creation_method
;
Olex2 1.2
(compiled 2015.09.30 svn.r3233 for OlexSys, GUI svn.r5103)
;
_cell_angle_alpha 90
_cell_angle_beta 100.7200(10)
_cell_angle_gamma 90
_cell_formula_units_Z 4
_cell_length_a 8.1170(3)
_cell_length_b 29.2717(12)
_cell_length_c 9.5102(4)
_cell_measurement_reflns_used 9483
_cell_measurement_temperature 100
_cell_measurement_theta_max 26.427
_cell_measurement_theta_min 2.586
_cell_volume 2220.17(15)
_computing_cell_refinement
;
SAINT (Bruker, 2013)
;
_computing_data_collection
;
APEX2 (Bruker, 2013)
;
_computing_data_reduction
;
SAINT (Bruker, 2013)
;
_computing_molecular_graphics
;
<i>OLEX2</i> (Dolomanov <i>et al.</i>,  2009)
;
_computing_publication_material
;
<i>OLEX2</i> (Dolomanov <i>et al.</i>,  2009)
;
_computing_structure_refinement
;
SHELXL2014 (Sheldrick, 2015b)
;
_computing_structure_solution
;
SIR2004 (Burla <i>et al.</i>,  2007)
;
_diffrn_ambient_temperature 100.0
_diffrn_detector_area_resol_mean 7.9
_diffrn_measured_fraction_theta_full 0.999
_diffrn_measured_fraction_theta_max 0.995
_diffrn_measurement_device 'Kappa Four-Circle Diffractometer'
_diffrn_measurement_device_type 'Bruker APEXII CCD'
_diffrn_measurement_method '\f and \w scans'
_diffrn_radiation_monochromator 'Double Bounce Multilayer Mirrors'
_diffrn_radiation_type MoK\a
_diffrn_radiation_wavelength 0.71073
_diffrn_reflns_av_R_equivalents 0.0277
_diffrn_reflns_limit_h_max 10
_diffrn_reflns_limit_h_min -10
_diffrn_reflns_limit_k_max 36
_diffrn_reflns_limit_k_min -31
_diffrn_reflns_limit_l_max 7
_diffrn_reflns_limit_l_min -11
_diffrn_reflns_number 15975
_diffrn_reflns_theta_full 26.000
_diffrn_reflns_theta_max 26.449
_diffrn_reflns_theta_min 2.288
_diffrn_standards_number 0
_exptl_absorpt_coefficient_mu 11.829
_exptl_absorpt_correction_T_max 0.0452
_exptl_absorpt_correction_T_min 0.0197
_exptl_absorpt_correction_type multi-scan
_exptl_absorpt_process_details
;
(SADABS; Bruker, 2014)
;
_exptl_crystal_colour bronze
_exptl_crystal_density_diffrn 2.272
_exptl_crystal_description block
_exptl_crystal_F_000 1432
_exptl_crystal_size_max 0.32
_exptl_crystal_size_mid 0.3
_exptl_crystal_size_min 0.25
_refine_diff_density_max 1.251
_refine_diff_density_min -1.371
_refine_ls_extinction_method none
_refine_ls_goodness_of_fit_ref 1.176
_refine_ls_hydrogen_treatment constr
_refine_ls_matrix_type full
_refine_ls_number_parameters 240
_refine_ls_number_reflns 4550
_refine_ls_number_restraints 0
_refine_ls_restrained_S_all 1.176
_refine_ls_R_factor_all 0.0320
_refine_ls_R_factor_gt 0.0288
_refine_ls_shift/su_max 0.002
_refine_ls_shift/su_mean 0.000
_refine_ls_structure_factor_coef Fsqd
_refine_ls_weighting_details 'w=1/[\s^2^(Fo^2^)+(0.0044P)^2^+13.0832P] where P=(Fo^2^+2Fc^2^)/3'
_refine_ls_weighting_scheme calc
_refine_ls_wR_factor_gt 0.0592
_refine_ls_wR_factor_ref 0.0602
_reflns_number_gt 4254
_reflns_number_total 4550
_reflns_threshold_expression 'I > 2\s(I)'
_cod_data_source_file bg2580sup1.cif
_cod_data_source_block 4
_cod_database_code 2241580
_shelx_space_group_comment
;
The symmetry employed for this shelxl refinement is uniquely defined
by the following loop, which should always be used as a source of
symmetry information in preference to the above space-group names.
They are only intended as comments.
;
_shelx_estimated_absorpt_t_min 0.116
_shelx_estimated_absorpt_t_max 0.156

loop_
_space_group_symop_operation_xyz
'x, y, z'
'-x+1/2, y+1/2, -z+1/2'
'-x, -y, -z'
'x-1/2, -y-1/2, z-1/2'

loop_
_atom_site_type_symbol
_atom_site_label
_atom_site_fract_x
_atom_site_fract_y
_atom_site_fract_z
_atom_site_U_iso_or_equiv
_atom_site_adp_type
_atom_site_calc_flag
_atom_site_occupancy
N N3 0.5548(5) 0.31569(15) 0.5135(4) 0.0187(9) Uani d 1
C C9 0.3795(6) 0.30025(19) 0.5223(6) 0.0247(12) Uani d 1
H H9A 0.3850 0.2685 0.5585 0.030 Uiso calc 1
H H9B 0.3112 0.3000 0.4245 0.030 Uiso calc 1
C C10 0.2911(7) 0.3294(2) 0.6170(7) 0.0320(13) Uani d 1
H H10A 0.2786 0.3606 0.5790 0.048 Uiso calc 1
H H10B 0.3575 0.3300 0.7143 0.048 Uiso calc 1
H H10C 0.1802 0.3165 0.6191 0.048 Uiso calc 1
C C11 0.5608(7) 0.36508(18) 0.4693(6) 0.0257(12) Uani d 1
H H11A 0.6776 0.3727 0.4612 0.031 Uiso calc 1
H H11B 0.5304 0.3844 0.5459 0.031 Uiso calc 1
C C12 0.4466(7) 0.3771(2) 0.3292(6) 0.0281(12) Uani d 1
H H12A 0.4815 0.3601 0.2510 0.042 Uiso calc 1
H H12B 0.4534 0.4099 0.3115 0.042 Uiso calc 1
H H12C 0.3308 0.3689 0.3347 0.042 Uiso calc 1
C C13 0.6205(7) 0.28611(19) 0.4041(6) 0.0262(12) Uani d 1
H H13A 0.5380 0.2869 0.3133 0.031 Uiso calc 1
H H13B 0.7258 0.2998 0.3853 0.031 Uiso calc 1
C C14 0.6543(8) 0.2369(2) 0.4470(7) 0.0323(13) Uani d 1
H H14A 0.6871 0.2201 0.3675 0.048 Uiso calc 1
H H14B 0.5527 0.2232 0.4707 0.048 Uiso calc 1
H H14C 0.7452 0.2354 0.5307 0.048 Uiso calc 1
C C15 0.6624(7) 0.3097(2) 0.6607(6) 0.0266(12) Uani d 1
H H15A 0.6503 0.2780 0.6929 0.032 Uiso calc 1
H H15B 0.6197 0.3303 0.7284 0.032 Uiso calc 1
C C16 0.8519(7) 0.3199(3) 0.6674(7) 0.0373(15) Uani d 1
H H16A 0.8974 0.2984 0.6054 0.056 Uiso calc 1
H H16B 0.9122 0.3164 0.7661 0.056 Uiso calc 1
H H16C 0.8655 0.3512 0.6348 0.056 Uiso calc 1
Pt Pt1 0.19959(2) 0.63310(2) 0.93287(2) 0.01542(6) Uani d 1
Br Br1 0.01278(6) 0.67668(2) 0.75173(6) 0.02534(12) Uani d 1
Br Br2 0.39391(7) 0.69652(2) 0.97693(6) 0.02338(12) Uani d 1
Br Br3 0.38687(6) 0.58556(2) 1.10249(6) 0.02324(12) Uani d 1
S S1 -0.23297(16) 0.53228(4) 0.89580(14) 0.0211(3) Uani d 1
O O1 0.4596(5) 0.50291(14) 0.6504(4) 0.0304(9) Uani d 1
O O2 0.3206(5) 0.44662(14) 0.5385(5) 0.0343(10) Uani d 1
N N1 0.0320(5) 0.58046(14) 0.8995(4) 0.0168(8) Uani d 1
N N2 0.3324(6) 0.48001(15) 0.6180(5) 0.0247(10) Uani d 1
C C1 -0.1103(6) 0.57965(17) 0.9469(6) 0.0187(10) Uani d 1
C C2 0.0503(6) 0.54253(17) 0.8172(5) 0.0187(10) Uani d 1
C C3 0.1902(6) 0.53230(17) 0.7554(5) 0.0192(10) Uani d 1
H H3 0.2846 0.5520 0.7661 0.023 Uiso calc 1
C C4 0.1839(7) 0.49242(17) 0.6787(6) 0.0213(11) Uani d 1
C C5 0.0465(7) 0.46309(19) 0.6567(6) 0.0263(12) Uani d 1
H H5 0.0473 0.4365 0.5994 0.032 Uiso calc 1
C C6 -0.0899(7) 0.47253(18) 0.7177(6) 0.0245(12) Uani d 1
H H6 -0.1844 0.4528 0.7047 0.029 Uiso calc 1
C C7 -0.0852(6) 0.51233(18) 0.7997(6) 0.0212(11) Uani d 1
C C8 -0.1675(7) 0.61580(18) 1.0364(6) 0.0239(11) Uani d 1
H H8A -0.1978 0.6433 0.9784 0.036 Uiso calc 1
H H8B -0.0770 0.6231 1.1168 0.036 Uiso calc 1
H H8C -0.2655 0.6049 1.0732 0.036 Uiso calc 1

loop_
_atom_site_aniso_label
_atom_site_aniso_U_11
_atom_site_aniso_U_22
_atom_site_aniso_U_33
_atom_site_aniso_U_12
_atom_site_aniso_U_13
_atom_site_aniso_U_23
N3 0.018(2) 0.024(2) 0.014(2) 0.0008(17) 0.0023(17) 0.0010(17)
C9 0.020(3) 0.027(3) 0.027(3) -0.003(2) 0.006(2) 0.004(2)
C10 0.032(3) 0.036(3) 0.031(3) 0.002(3) 0.013(3) 0.005(3)
C11 0.025(3) 0.024(3) 0.029(3) -0.004(2) 0.007(2) 0.002(2)
C12 0.035(3) 0.028(3) 0.022(3) 0.005(2) 0.009(2) 0.007(2)
C13 0.030(3) 0.032(3) 0.020(3) -0.002(2) 0.011(2) -0.004(2)
C14 0.034(3) 0.031(3) 0.033(3) 0.011(2) 0.008(3) -0.004(3)
C15 0.025(3) 0.033(3) 0.022(3) 0.000(2) 0.002(2) -0.003(2)
C16 0.018(3) 0.064(4) 0.026(3) 0.004(3) -0.006(2) -0.011(3)
Pt1 0.01462(10) 0.01661(9) 0.01517(10) -0.00278(7) 0.00313(7) -0.00054(7)
Br1 0.0203(3) 0.0302(3) 0.0244(3) -0.0025(2) 0.0012(2) 0.0072(2)
Br2 0.0250(3) 0.0238(3) 0.0213(3) -0.0058(2) 0.0043(2) -0.0007(2)
Br3 0.0194(2) 0.0225(3) 0.0263(3) -0.0023(2) -0.0001(2) 0.0038(2)
S1 0.0183(6) 0.0210(6) 0.0235(7) -0.0059(5) 0.0029(5) 0.0014(5)
O1 0.026(2) 0.034(2) 0.032(2) -0.0023(17) 0.0070(18) -0.0038(18)
O2 0.046(3) 0.024(2) 0.037(2) -0.0025(18) 0.018(2) -0.0089(18)
N1 0.014(2) 0.019(2) 0.016(2) -0.0005(16) 0.0018(17) 0.0022(17)
N2 0.035(3) 0.019(2) 0.021(2) 0.002(2) 0.008(2) 0.0032(19)
C1 0.017(2) 0.018(2) 0.022(3) -0.0015(19) 0.004(2) 0.005(2)
C2 0.023(3) 0.017(2) 0.014(2) -0.003(2) -0.001(2) 0.0027(19)
C3 0.017(2) 0.021(2) 0.018(3) -0.003(2) 0.000(2) 0.004(2)
C4 0.026(3) 0.019(2) 0.018(3) 0.000(2) 0.002(2) 0.004(2)
C5 0.036(3) 0.020(3) 0.023(3) -0.006(2) 0.005(2) -0.001(2)
C6 0.026(3) 0.023(3) 0.022(3) -0.010(2) -0.001(2) 0.000(2)
C7 0.022(3) 0.021(3) 0.020(3) 0.000(2) 0.002(2) 0.006(2)
C8 0.020(3) 0.022(3) 0.030(3) -0.002(2) 0.006(2) 0.000(2)

loop_
_atom_type_symbol
_atom_type_description
_atom_type_scat_dispersion_real
_atom_type_scat_dispersion_imag
_atom_type_scat_source
C C 0.0033 0.0016 'International Tables Vol C Tables 4.2.6.8 and 6.1.1.4'
H H 0.0000 0.0000 'International Tables Vol C Tables 4.2.6.8 and 6.1.1.4'
Br Br -0.2901 2.4595 'International Tables Vol C Tables 4.2.6.8 and 6.1.1.4'
N N 0.0061 0.0033 'International Tables Vol C Tables 4.2.6.8 and 6.1.1.4'
O O 0.0106 0.0060 'International Tables Vol C Tables 4.2.6.8 and 6.1.1.4'
Pt Pt -1.7033 8.3905 'International Tables Vol C Tables 4.2.6.8 and 6.1.1.4'
S S 0.1246 0.1234 'International Tables Vol C Tables 4.2.6.8 and 6.1.1.4'

loop_
_geom_angle_atom_site_label_1
_geom_angle_atom_site_label_2
_geom_angle_atom_site_label_3
_geom_angle
C9 N3 C13 108.7(4)
C9 N3 C15 107.5(4)
C11 N3 C9 112.4(4)
C11 N3 C13 108.7(4)
C11 N3 C15 108.9(4)
C15 N3 C13 110.5(4)
N3 C9 H9A 108.6
N3 C9 H9B 108.6
N3 C9 C10 114.8(5)
H9A C9 H9B 107.5
C10 C9 H9A 108.6
C10 C9 H9B 108.6
C9 C10 H10A 109.5
C9 C10 H10B 109.5
C9 C10 H10C 109.5
H10A C10 H10B 109.5
H10A C10 H10C 109.5
H10B C10 H10C 109.5
N3 C11 H11A 108.6
N3 C11 H11B 108.6
N3 C11 C12 114.9(5)
H11A C11 H11B 107.5
C12 C11 H11A 108.6
C12 C11 H11B 108.6
C11 C12 H12A 109.5
C11 C12 H12B 109.5
C11 C12 H12C 109.5
H12A C12 H12B 109.5
H12A C12 H12C 109.5
H12B C12 H12C 109.5
N3 C13 H13A 108.5
N3 C13 H13B 108.5
H13A C13 H13B 107.5
C14 C13 N3 115.3(4)
C14 C13 H13A 108.5
C14 C13 H13B 108.5
C13 C14 H14A 109.5
C13 C14 H14B 109.5
C13 C14 H14C 109.5
H14A C14 H14B 109.5
H14A C14 H14C 109.5
H14B C14 H14C 109.5
N3 C15 H15A 108.7
N3 C15 H15B 108.7
N3 C15 C16 114.3(5)
H15A C15 H15B 107.6
C16 C15 H15A 108.7
C16 C15 H15B 108.7
C15 C16 H16A 109.5
C15 C16 H16B 109.5
C15 C16 H16C 109.5
H16A C16 H16B 109.5
H16A C16 H16C 109.5
H16B C16 H16C 109.5
Br1 Pt1 Br3 176.23(2)
Br2 Pt1 Br1 91.183(19)
Br2 Pt1 Br3 90.989(19)
N1 Pt1 Br1 88.64(11)
N1 Pt1 Br2 178.40(12)
N1 Pt1 Br3 89.28(11)
C1 S1 C7 90.0(2)
C1 N1 Pt1 124.2(3)
C1 N1 C2 111.9(4)
C2 N1 Pt1 123.8(3)
O1 N2 O2 123.9(5)
O1 N2 C4 118.7(4)
O2 N2 C4 117.4(5)
N1 C1 S1 114.6(4)
N1 C1 C8 124.8(5)
C8 C1 S1 120.6(4)
N1 C2 C3 126.0(5)
N1 C2 C7 114.2(4)
C7 C2 C3 119.7(5)
C2 C3 H3 121.6
C4 C3 C2 116.8(5)
C4 C3 H3 121.6
C3 C4 N2 117.7(5)
C3 C4 C5 123.6(5)
C5 C4 N2 118.6(5)
C4 C5 H5 120.0
C6 C5 C4 120.0(5)
C6 C5 H5 120.0
C5 C6 H6 121.2
C5 C6 C7 117.6(5)
C7 C6 H6 121.2
C2 C7 S1 109.3(4)
C2 C7 C6 122.2(5)
C6 C7 S1 128.5(4)
C1 C8 H8A 109.5
C1 C8 H8B 109.5
C1 C8 H8C 109.5
H8A C8 H8B 109.5
H8A C8 H8C 109.5
H8B C8 H8C 109.5

loop_
_geom_bond_atom_site_label_1
_geom_bond_atom_site_label_2
_geom_bond_distance
N3 C9 1.510(6)
N3 C11 1.509(7)
N3 C13 1.524(6)
N3 C15 1.516(7)
C9 H9A 0.9900
C9 H9B 0.9900
C9 C10 1.515(8)
C10 H10A 0.9800
C10 H10B 0.9800
C10 H10C 0.9800
C11 H11A 0.9900
C11 H11B 0.9900
C11 C12 1.516(8)
C12 H12A 0.9800
C12 H12B 0.9800
C12 H12C 0.9800
C13 H13A 0.9900
C13 H13B 0.9900
C13 C14 1.509(8)
C14 H14A 0.9800
C14 H14B 0.9800
C14 H14C 0.9800
C15 H15A 0.9900
C15 H15B 0.9900
C15 C16 1.557(8)
C16 H16A 0.9800
C16 H16B 0.9800
C16 H16C 0.9800
Pt1 Br1 2.4335(6)
Pt1 Br2 2.4216(5)
Pt1 Br3 2.4367(5)
Pt1 N1 2.041(4)
S1 C1 1.724(5)
S1 C7 1.738(5)
O1 N2 1.221(6)
O2 N2 1.228(6)
N1 C1 1.315(6)
N1 C2 1.383(6)
N2 C4 1.476(7)
C1 C8 1.486(7)
C2 C3 1.405(7)
C2 C7 1.397(7)
C3 H3 0.9500
C3 C4 1.372(7)
C4 C5 1.392(7)
C5 H5 0.9500
C5 C6 1.370(8)
C6 H6 0.9500
C6 C7 1.399(7)
C8 H8A 0.9800
C8 H8B 0.9800
C8 H8C 0.9800

loop_
_geom_torsion_atom_site_label_1
_geom_torsion_atom_site_label_2
_geom_torsion_atom_site_label_3
_geom_torsion_atom_site_label_4
_geom_torsion
C9 N3 C11 C12 -55.8(6)
C9 N3 C13 C14 -68.6(6)
C9 N3 C15 C16 174.6(5)
C11 N3 C9 C10 -54.2(6)
C11 N3 C13 C14 168.7(5)
C11 N3 C15 C16 -63.3(6)
C13 N3 C9 C10 -174.6(5)
C13 N3 C11 C12 64.6(6)
C13 N3 C15 C16 56.0(6)
C15 N3 C9 C10 65.7(6)
C15 N3 C11 C12 -174.9(4)
C15 N3 C13 C14 49.2(6)
Pt1 N1 C1 S1 176.9(2)
Pt1 N1 C1 C8 -2.6(7)
Pt1 N1 C2 C3 6.0(7)
Pt1 N1 C2 C7 -175.4(3)
O1 N2 C4 C3 7.5(7)
O1 N2 C4 C5 -171.9(5)
O2 N2 C4 C3 -173.4(5)
O2 N2 C4 C5 7.2(7)
N1 C2 C3 C4 179.2(5)
N1 C2 C7 S1 -2.1(6)
N1 C2 C7 C6 178.8(5)
N2 C4 C5 C6 176.8(5)
C1 S1 C7 C2 1.9(4)
C1 S1 C7 C6 -179.1(5)
C1 N1 C2 C3 -177.5(5)
C1 N1 C2 C7 1.1(6)
C2 N1 C1 S1 0.4(6)
C2 N1 C1 C8 -179.1(5)
C2 C3 C4 N2 -177.5(4)
C2 C3 C4 C5 1.9(8)
C3 C2 C7 S1 176.6(4)
C3 C2 C7 C6 -2.4(8)
C3 C4 C5 C6 -2.6(8)
C4 C5 C6 C7 0.7(8)
C5 C6 C7 S1 -177.1(4)
C5 C6 C7 C2 1.7(8)
C7 S1 C1 N1 -1.4(4)
C7 S1 C1 C8 178.2(5)
C7 C2 C3 C4 0.6(7)

_cod_database_fobs_code 2241580
